data_4024338
loop_
_publ_author_name
'Qiong Li'
'Shao-Bo Yang'
'Zhihui Zhang'
'Lei Li'
'Peng-Fei Xu'

_publ_contact_author_address
;
 State Key Laboratory of Applied Organic Chemistry,
 Lanzhou University, 73000, CHINA
;
_publ_contact_author_email ' xupf@lzu.edu.cn '
_publ_contact_author_fax ' 86-931-8915557 '
_publ_contact_author_name 'Peng-Fei Xu'
_publ_contact_author_phone ' 86-931-8912281 '
_publ_section_title
;
Diastereo- and Enantioselective Synthesis of \b-Hydroxy-\a-Amino Acids:
Application to the Synthesis of a Key Intermediate for Lactacystin
;
_journal_name_full 'Journal of Organic Chemistry'
_journal_page_first 1627
_journal_page_last 1631
_journal_paper_doi 10.1021/jo8023973
_journal_volume 74
_journal_year 2009
_chemical_absolute_configuration rm
_chemical_formula_sum 'C16 H25 N O3'
_chemical_formula_weight 279.38
_space_group_IT_number 4
_symmetry_cell_setting monoclinic
_symmetry_Int_Tables_number 4
_symmetry_space_group_name_Hall 'P 2yb'
_symmetry_space_group_name_H-M 'P 1 21 1'
_audit_creation_date 'Tue Jun 22 16:39:04 2004'
_audit_creation_method 'by teXsan'
_cell_angle_alpha 90
_cell_angle_beta 100.595(9)
_cell_angle_gamma 90
_cell_formula_units_Z 4
_cell_length_a 9.937(6)
_cell_length_b 13.512(7)
_cell_length_c 12.023(7)
_cell_measurement_reflns_used 4973
_cell_measurement_temperature 173.2
_cell_measurement_theta_max 27.5
_cell_measurement_theta_min 3.0
_cell_volume 1586.9(1)
_computing_cell_refinement 'MSC/AFC Diffractometer Control Software'
_computing_data_collection
;
MSC/AFC Diffractometer Control Software (Molecular
Structure Corporation, 1991)
;
_computing_data_reduction
;
teXsan (Molecular Structure Corporation, 1999)
;
_computing_molecular_graphics 'ORTEPIII(Johnson, 1996)'
_computing_publication_material 'PLATON (Spek, 2003)'
_computing_structure_refinement 'teXsan Ver. 1.10'
_computing_structure_solution SIR92
_diffrn_detector_area_resol_mean 14.71
_diffrn_measured_fraction_theta_full 0.9811
_diffrn_measured_fraction_theta_max 0.9811
_diffrn_measurement_device_type 'Rigaku/MSC Mercury CCD'
_diffrn_measurement_method \w
_diffrn_radiation_type 'Mo K\a'
_diffrn_radiation_wavelength 0.7107
_diffrn_reflns_av_R_equivalents 0.017
_diffrn_reflns_limit_h_max 12
_diffrn_reflns_limit_h_min -12
_diffrn_reflns_limit_k_max 16
_diffrn_reflns_limit_k_min -16
_diffrn_reflns_limit_l_max 11
_diffrn_reflns_limit_l_min -15
_diffrn_reflns_number 12601
_diffrn_reflns_theta_full 27.48
_diffrn_reflns_theta_max 27.48
_exptl_absorpt_coefficient_mu 0.080
_exptl_absorpt_correction_T_max 0.988
_exptl_absorpt_correction_T_min 0.929
_exptl_absorpt_correction_type multi-scan
_exptl_absorpt_process_details '(Jacobson, 1998)'
_exptl_crystal_colour Colorless
_exptl_crystal_density_diffrn 1.169
_exptl_crystal_density_method 'not measured'
_exptl_crystal_description Prism
_exptl_crystal_size_max 0.200
_exptl_crystal_size_mid 0.200
_exptl_crystal_size_min 0.150
_refine_diff_density_max 0.56
_refine_diff_density_min -0.17
_refine_ls_abs_structure_details 'Flack H.D. (1983), Acta Cryst. A39, 876-881'
_refine_ls_abs_structure_Flack -0.3(6)
_refine_ls_extinction_method none
_refine_ls_goodness_of_fit_ref 1.300
_refine_ls_hydrogen_treatment noref
_refine_ls_number_parameters 361
_refine_ls_number_reflns 6934
_refine_ls_R_factor_gt 0.0429
_refine_ls_shift/su_max 0.0002
_refine_ls_structure_factor_coef F
_refine_ls_weighting_details 'w = 1/[\s^2^(Fo) + 0.00063|Fo|^2^]'
_refine_ls_weighting_scheme calc
_refine_ls_wR_factor_ref 0.0556
_reflns_number_gt 6492
_reflns_number_total 3728
_reflns_threshold_expression F^2^>2.0\s(F^2^)
_cod_data_source_file jo8023973_si_006.cif
_cod_data_source_block '_compd-3c''
_cod_original_formula_sum 'C16 H25 N O3 '
_cod_database_code 4024338

loop_
_symmetry_equiv_pos_as_xyz
x,y,z
-x,1/2+y,-z

loop_
_atom_site_label
_atom_site_type_symbol
_atom_site_fract_x
_atom_site_fract_y
_atom_site_fract_z
_atom_site_U_iso_or_equiv
_atom_site_adp_type
_atom_site_occupancy
_atom_site_calc_flag
_atom_site_refinement_flags
_atom_site_disorder_assembly
_atom_site_disorder_group
O(1) O 0.6274(1) 0.2557 0.12912(9) 0.0254(3) Uani 1.00 d . . .
O(2) O 0.6655(1) 0.1398(1) 0.2591(1) 0.0406(3) Uani 1.00 d . . .
O(3) O 0.7242(1) 0.3034(1) 0.44469(10) 0.0353(3) Uani 1.00 d . . .
O(4) O 0.0669(1) 0.4636(1) 0.17667(9) 0.0311(3) Uani 1.00 d . . .
O(5) O -0.0081(1) 0.3638(1) 0.03414(9) 0.0386(3) Uani 1.00 d . . .
O(6) O 0.1832(1) 0.2518(1) 0.31801(9) 0.0283(3) Uani 1.00 d . . .
N(1) N 0.4068(1) 0.3256(1) 0.2267(1) 0.0242(3) Uani 1.00 d . . .
N(2) N -0.0756(1) 0.3520(1) 0.3167(1) 0.0251(3) Uani 1.00 d . . .
C(1) C 0.5764(1) 0.3550(1) 0.1041(1) 0.0225(3) Uani 1.00 d . . .
C(2) C 0.6114(2) 0.2174(1) 0.2301(1) 0.0261(4) Uani 1.00 d . . .
C(3) C 0.5218(2) 0.2731(1) 0.2983(1) 0.0252(4) Uani 1.00 d . . .
C(4) C 0.4388(1) 0.3671(1) 0.1404(1) 0.0221(3) Uani 1.00 d . . .
C(5) C 0.3471(2) 0.4181(1) 0.0440(1) 0.0253(4) Uani 1.00 d . . .
C(6) C 0.4134(2) 0.5195(1) 0.0281(1) 0.0329(4) Uani 1.00 d . . .
C(7) C 0.5397(2) 0.4929(1) -0.0237(1) 0.0313(4) Uani 1.00 d . . .
C(8) C 0.5412(2) 0.3789(1) -0.0236(1) 0.0254(4) Uani 1.00 d . . .
C(9) C 0.3849(2) 0.3553(1) -0.0546(1) 0.0257(3) Uani 1.00 d . . .
C(10) C 0.3497(2) 0.2462(1) -0.0480(1) 0.0316(4) Uani 1.00 d . . .
C(11) C 0.3130(2) 0.3931(2) -0.1714(1) 0.0361(4) Uani 1.00 d . . .
C(12) C 0.6348(2) 0.3310(1) -0.0946(1) 0.0332(4) Uani 1.00 d . . .
C(13) C 0.6045(2) 0.3459(2) 0.3844(1) 0.0326(4) Uani 1.00 d . . .
C(14) C 0.5162(2) 0.3827(2) 0.4677(2) 0.0576(6) Uani 1.00 d . . .
C(15) C 0.5901(3) 0.4675(3) 0.5392(2) 0.0897(9) Uani 1.00 d . . .
C(16) C 0.4762(3) 0.3018(3) 0.5419(2) 0.0870(10) Uani 1.00 d . . .
C(17) C 0.1065(2) 0.4711(1) 0.2983(1) 0.0265(4) Uani 1.00 d . . .
C(18) C 0.0084(2) 0.3778(1) 0.1347(1) 0.0259(4) Uani 1.00 d . . .
C(19) C -0.0406(1) 0.3052(1) 0.2151(1) 0.0235(3) Uani 1.00 d . . .
C(20) C -0.0028(2) 0.4256(1) 0.3545(1) 0.0244(4) Uani 1.00 d . . .
C(21) C -0.0255(2) 0.4965(1) 0.4448(1) 0.0314(4) Uani 1.00 d . . .
C(22) C 0.1116(2) 0.5061(2) 0.5301(1) 0.0399(5) Uani 1.00 d . . .
C(23) C 0.2037(2) 0.5648(2) 0.4635(2) 0.0393(5) Uani 1.00 d . . .
C(24) C 0.1151(2) 0.5777(1) 0.3450(1) 0.0320(4) Uani 1.00 d . . .
C(25) C -0.0296(2) 0.5943(1) 0.3746(1) 0.0313(4) Uani 1.00 d . . .
C(26) C -0.1466(2) 0.5978(2) 0.2724(2) 0.0425(5) Uani 1.00 d . . .
C(27) C -0.0403(2) 0.6870(2) 0.4454(2) 0.0445(5) Uani 1.00 d . . .
C(28) C 0.1672(2) 0.6538(2) 0.2707(2) 0.0496(6) Uani 1.00 d . . .
C(29) C 0.0594(2) 0.2178(1) 0.2496(1) 0.0243(3) Uani 1.00 d . . .
C(30) C 0.0834(2) 0.1538(1) 0.1505(1) 0.0324(4) Uani 1.00 d . . .
C(31) C 0.1777(2) 0.0681(2) 0.1954(2) 0.0529(6) Uani 1.00 d . . .
C(32) C -0.0504(2) 0.1154(2) 0.0819(2) 0.0453(5) Uani 1.00 d . . .
H(1) H 0.6412 0.4030 0.1426 0.0270 Uiso 1.00 calc . . .
H(2) H 0.4819 0.2243 0.3417 0.0302 Uiso 1.00 calc . . .
H(3) H 0.2507 0.4198 0.0484 0.0303 Uiso 1.00 calc . . .
H(4) H 0.3508 0.5613 -0.0228 0.0395 Uiso 1.00 calc . . .
H(5) H 0.4405 0.5529 0.1002 0.0395 Uiso 1.00 calc . . .
H(6) H 0.5303 0.5185 -0.1001 0.0376 Uiso 1.00 calc . . .
H(7) H 0.6227 0.5190 0.0222 0.0376 Uiso 1.00 calc . . .
H(8) H 0.2513 0.2387 -0.0564 0.0379 Uiso 1.00 calc . . .
H(9) H 0.3818 0.2105 -0.1080 0.0379 Uiso 1.00 calc . . .
H(10) H 0.3936 0.2199 0.0247 0.0379 Uiso 1.00 calc . . .
H(11) H 0.3335 0.4627 -0.1786 0.0433 Uiso 1.00 calc . . .
H(12) H 0.3453 0.3559 -0.2303 0.0433 Uiso 1.00 calc . . .
H(13) H 0.2148 0.3845 -0.1787 0.0433 Uiso 1.00 calc . . .
H(14) H 0.6300 0.2596 -0.0880 0.0398 Uiso 1.00 calc . . .
H(15) H 0.6060 0.3501 -0.1731 0.0398 Uiso 1.00 calc . . .
H(16) H 0.7281 0.3528 -0.0680 0.0398 Uiso 1.00 calc . . .
H(17) H 0.6298 0.4025 0.3430 0.0391 Uiso 1.00 calc . . .
H(18) H 0.4326 0.4095 0.4236 0.0691 Uiso 1.00 calc . . .
H(19) H 0.6712 0.4419 0.5882 0.1076 Uiso 1.00 calc . . .
H(20) H 0.6165 0.5176 0.4896 0.1076 Uiso 1.00 calc . . .
H(21) H 0.5293 0.4963 0.5848 0.1076 Uiso 1.00 calc . . .
H(22) H 0.4143 0.3285 0.5880 0.1044 Uiso 1.00 calc . . .
H(23) H 0.4310 0.2489 0.4948 0.1044 Uiso 1.00 calc . . .
H(24) H 0.5575 0.2762 0.5905 0.1044 Uiso 1.00 calc . . .
H(25) H 0.1929 0.4374 0.3231 0.0318 Uiso 1.00 calc . . .
H(26) H -0.1246 0.2765 0.1740 0.0282 Uiso 1.00 calc . . .
H(27) H -0.1056 0.4838 0.4781 0.0377 Uiso 1.00 calc . . .
H(28) H 0.0988 0.5418 0.5973 0.0479 Uiso 1.00 calc . . .
H(29) H 0.1503 0.4414 0.5515 0.0479 Uiso 1.00 calc . . .
H(30) H 0.2279 0.6286 0.4986 0.0471 Uiso 1.00 calc . . .
H(31) H 0.2865 0.5281 0.4592 0.0471 Uiso 1.00 calc . . .
H(32) H -0.1387 0.6573 0.2290 0.0510 Uiso 1.00 calc . . .
H(33) H -0.1417 0.5402 0.2251 0.0510 Uiso 1.00 calc . . .
H(34) H -0.2335 0.5980 0.2981 0.0510 Uiso 1.00 calc . . .
H(35) H 0.0327 0.6869 0.5111 0.0534 Uiso 1.00 calc . . .
H(36) H -0.0324 0.7454 0.4001 0.0534 Uiso 1.00 calc . . .
H(37) H -0.1281 0.6876 0.4698 0.0534 Uiso 1.00 calc . . .
H(38) H 0.2583 0.6354 0.2600 0.0595 Uiso 1.00 calc . . .
H(39) H 0.1062 0.6565 0.1979 0.0595 Uiso 1.00 calc . . .
H(40) H 0.1705 0.7182 0.3067 0.0595 Uiso 1.00 calc . . .
H(41) H 0.0161 0.1752 0.2976 0.0292 Uiso 1.00 calc . . .
H(42) H 0.1286 0.1938 0.1014 0.0388 Uiso 1.00 calc . . .
H(43) H 0.1345 0.0278 0.2457 0.0635 Uiso 1.00 calc . . .
H(44) H 0.1948 0.0280 0.1326 0.0635 Uiso 1.00 calc . . .
H(45) H 0.2636 0.0939 0.2365 0.0635 Uiso 1.00 calc . . .
H(46) H -0.1090 0.1709 0.0542 0.0544 Uiso 1.00 calc . . .
H(47) H -0.0315 0.0770 0.0184 0.0544 Uiso 1.00 calc . . .
H(48) H -0.0959 0.0739 0.1295 0.0544 Uiso 1.00 calc . . .

loop_
_atom_site_aniso_label
_atom_site_aniso_U_11
_atom_site_aniso_U_22
_atom_site_aniso_U_33
_atom_site_aniso_U_12
_atom_site_aniso_U_13
_atom_site_aniso_U_23
O(1) 0.0264(5) 0.0259(5) 0.0245(5) 0.0067(4) 0.0060(4) 0.0007(4)
O(2) 0.0551(8) 0.0308(6) 0.0343(6) 0.0144(6) 0.0044(6) 0.0021(5)
O(3) 0.0281(6) 0.0444(7) 0.0318(6) 0.0047(5) 0.0015(5) 0.0039(5)
O(4) 0.0415(7) 0.0280(5) 0.0260(5) -0.0057(5) 0.0122(5) -0.0028(4)
O(5) 0.0497(7) 0.0423(7) 0.0232(5) -0.0056(6) 0.0055(5) -0.0011(5)
O(6) 0.0226(5) 0.0343(6) 0.0269(5) -0.0020(4) 0.0021(4) 0.0004(4)
N(1) 0.0197(6) 0.0318(7) 0.0213(6) -0.0013(5) 0.0040(5) -0.0008(5)
N(2) 0.0230(6) 0.0293(6) 0.0244(6) 0.0017(5) 0.0081(5) -0.0011(5)
C(1) 0.0212(7) 0.0214(7) 0.0256(7) -0.0005(5) 0.0061(5) -0.0012(5)
C(2) 0.0277(7) 0.0248(7) 0.0239(7) 0.0001(6) 0.0002(6) -0.0007(6)
C(3) 0.0231(7) 0.0308(8) 0.0218(7) -0.0003(6) 0.0046(5) 0.0040(6)
C(4) 0.0191(6) 0.0245(7) 0.0226(6) -0.0012(5) 0.0034(5) -0.0050(5)
C(5) 0.0201(7) 0.0289(7) 0.0267(7) 0.0034(6) 0.0039(5) 0.0019(6)
C(6) 0.0355(9) 0.0268(8) 0.0366(9) 0.0045(6) 0.0069(7) 0.0001(6)
C(7) 0.0324(8) 0.0293(8) 0.0332(8) -0.0012(6) 0.0084(7) 0.0049(6)
C(8) 0.0245(7) 0.0272(8) 0.0254(7) -0.0010(6) 0.0068(6) 0.0008(6)
C(9) 0.0246(7) 0.0298(7) 0.0223(7) -0.0001(6) 0.0032(6) 0.0014(6)
C(10) 0.0319(8) 0.0343(8) 0.0269(7) -0.0063(7) 0.0010(6) -0.0023(6)
C(11) 0.0366(9) 0.0457(10) 0.0242(8) 0.0023(7) 0.0007(7) 0.0053(7)
C(12) 0.0319(8) 0.0407(9) 0.0297(8) 0.0017(7) 0.0131(7) 0.0020(7)
C(13) 0.0257(8) 0.0454(9) 0.0245(7) 0.0089(7) -0.0007(6) -0.0077(7)
C(14) 0.0302(9) 0.100(2) 0.0384(10) 0.0214(10) -0.0043(7) -0.0367(10)
C(15) 0.060(2) 0.128(2) 0.073(2) 0.023(2) -0.010(1) -0.073(2)
C(16) 0.063(2) 0.168(3) 0.039(1) -0.008(2) 0.034(1) -0.013(1)
C(17) 0.0258(7) 0.0281(7) 0.0260(7) -0.0031(6) 0.0057(6) -0.0036(6)
C(18) 0.0230(7) 0.0300(8) 0.0248(7) -0.0012(6) 0.0044(6) -0.0007(6)
C(19) 0.0184(7) 0.0290(7) 0.0237(7) -0.0016(5) 0.0053(5) -0.0030(6)
C(20) 0.0226(7) 0.0265(7) 0.0236(7) 0.0027(5) 0.0031(5) 0.0001(5)
C(21) 0.0363(8) 0.0335(8) 0.0261(7) 0.0048(7) 0.0101(6) -0.0034(6)
C(22) 0.050(1) 0.0373(9) 0.0282(8) 0.0051(8) -0.0031(7) -0.0062(7)
C(23) 0.0349(9) 0.0367(9) 0.0425(9) 0.0034(7) -0.0026(7) -0.0142(7)
C(24) 0.0331(8) 0.0289(8) 0.0340(8) -0.0008(6) 0.0064(7) -0.0058(6)
C(25) 0.0347(8) 0.0293(8) 0.0293(8) 0.0048(7) 0.0047(6) -0.0026(6)
C(26) 0.043(1) 0.0389(9) 0.0421(10) 0.0128(8) -0.0025(8) -0.0007(8)
C(27) 0.053(1) 0.0345(9) 0.047(1) 0.0103(8) 0.0100(9) -0.0102(8)
C(28) 0.064(1) 0.0343(10) 0.056(1) -0.0122(9) 0.023(1) -0.0053(8)
C(29) 0.0209(7) 0.0277(7) 0.0255(7) -0.0030(5) 0.0073(5) -0.0011(6)
C(30) 0.0327(8) 0.0334(9) 0.0330(8) 0.0010(6) 0.0117(7) -0.0041(6)
C(31) 0.050(1) 0.045(1) 0.064(1) 0.0155(9) 0.011(1) -0.0138(10)
C(32) 0.045(1) 0.041(1) 0.048(1) -0.0014(8) 0.0019(8) -0.0185(8)

loop_
_atom_type_symbol
_atom_type_description
_atom_type_scat_dispersion_real
_atom_type_scat_dispersion_imag
_atom_type_scat_source
C C 0.003 0.002
;International Tables for Crystallography
(1992, Vol. C, Tables 4.2.6.8 and 6.1.1.1)
;
H H 0.000 0.000
;International Tables for Crystallography
(1992, Vol. C, Table 6.1.1.2)
;
N N 0.006 0.003
;International Tables for Crystallography
(1992, Vol. C, Tables 4.2.6.8 and 6.1.1.1)
;
O O 0.011 0.006
;International Tables for Crystallography
(1992, Vol. C, Tables 4.2.6.8 and 6.1.1.1)
;

loop_
_geom_angle_atom_site_label_1
_geom_angle_atom_site_label_2
_geom_angle_atom_site_label_3
_geom_angle
_geom_angle_site_symmetry_1
_geom_angle_site_symmetry_2
_geom_angle_site_symmetry_3
_geom_angle_publ_flag
C(1) O(1) C(2) 116.5(1) . . . yes
C(17) O(4) C(18) 117.1(1) . . . yes
C(3) N(1) C(4) 113.9(1) . . . yes
C(19) N(2) C(20) 115.4(1) . . . yes
O(1) C(1) C(4) 109.8(1) . . . yes
O(1) C(1) C(8) 114.0(1) . . . yes
C(4) C(1) C(8) 102.2(1) . . . yes
O(1) C(2) O(2) 118.2(2) . . . yes
O(1) C(2) C(3) 118.2(1) . . . yes
O(2) C(2) C(3) 123.6(2) . . . yes
N(1) C(3) C(2) 113.0(1) . . . yes
N(1) C(3) C(13) 110.0(1) . . . yes
C(2) C(3) C(13) 112.6(1) . . . yes
N(1) C(4) C(1) 124.2(1) . . . yes
N(1) C(4) C(5) 128.7(2) . . . yes
C(1) C(4) C(5) 106.1(1) . . . yes
C(4) C(5) C(6) 106.8(1) . . . yes
C(4) C(5) C(9) 98.1(1) . . . yes
C(6) C(5) C(9) 102.7(1) . . . yes
C(5) C(6) C(7) 103.9(1) . . . yes
C(6) C(7) C(8) 103.9(1) . . . yes
C(1) C(8) C(7) 102.1(1) . . . yes
C(1) C(8) C(9) 103.2(1) . . . yes
C(1) C(8) C(12) 114.8(1) . . . yes
C(7) C(8) C(9) 101.2(1) . . . yes
C(7) C(8) C(12) 115.6(1) . . . yes
C(9) C(8) C(12) 117.7(1) . . . yes
C(5) C(9) C(8) 94.3(1) . . . yes
C(5) C(9) C(10) 113.4(1) . . . yes
C(5) C(9) C(11) 112.1(1) . . . yes
C(8) C(9) C(10) 114.4(1) . . . yes
C(8) C(9) C(11) 115.1(1) . . . yes
C(10) C(9) C(11) 107.3(1) . . . yes
O(3) C(13) C(3) 112.4(2) . . . yes
O(3) C(13) C(14) 109.2(2) . . . yes
C(3) C(13) C(14) 110.2(2) . . . yes
C(13) C(14) C(15) 109.6(2) . . . yes
C(13) C(14) C(16) 113.4(2) . . . yes
C(15) C(14) C(16) 111.1(2) . . . yes
O(4) C(17) C(20) 109.9(1) . . . yes
O(4) C(17) C(24) 114.9(1) . . . yes
C(20) C(17) C(24) 102.3(1) . . . yes
O(4) C(18) O(5) 118.6(2) . . . yes
O(4) C(18) C(19) 118.8(1) . . . yes
O(5) C(18) C(19) 122.5(2) . . . yes
N(2) C(19) C(18) 113.8(1) . . . yes
N(2) C(19) C(29) 110.1(1) . . . yes
C(18) C(19) C(29) 113.5(1) . . . yes
N(2) C(20) C(17) 124.8(2) . . . yes
N(2) C(20) C(21) 127.7(2) . . . yes
C(17) C(20) C(21) 106.3(1) . . . yes
C(20) C(21) C(22) 107.5(2) . . . yes
C(20) C(21) C(25) 98.1(1) . . . yes
C(22) C(21) C(25) 102.6(2) . . . yes
C(21) C(22) C(23) 103.5(2) . . . yes
C(22) C(23) C(24) 104.2(2) . . . yes
C(17) C(24) C(23) 102.4(2) . . . yes
C(17) C(24) C(25) 103.0(1) . . . yes
C(17) C(24) C(28) 114.9(2) . . . yes
C(23) C(24) C(25) 101.5(2) . . . yes
C(23) C(24) C(28) 115.0(2) . . . yes
C(25) C(24) C(28) 117.8(2) . . . yes
C(21) C(25) C(24) 93.9(1) . . . yes
C(21) C(25) C(26) 113.6(2) . . . yes
C(21) C(25) C(27) 112.9(2) . . . yes
C(24) C(25) C(26) 114.6(2) . . . yes
C(24) C(25) C(27) 114.0(2) . . . yes
C(26) C(25) C(27) 107.5(2) . . . yes
O(6) C(29) C(19) 110.6(1) . . . yes
O(6) C(29) C(30) 113.0(1) . . . yes
C(19) C(29) C(30) 114.0(1) . . . yes
C(29) C(30) C(31) 109.2(2) . . . yes
C(29) C(30) C(32) 111.7(2) . . . yes
C(31) C(30) C(32) 110.6(2) . . . yes

loop_
_geom_bond_atom_site_label_1
_geom_bond_atom_site_label_2
_geom_bond_distance
_geom_bond_site_symmetry_1
_geom_bond_site_symmetry_2
_geom_bond_publ_flag
O(1) C(1) 1.446(2) . . yes
O(1) C(2) 1.356(2) . . yes
O(2) C(2) 1.200(2) . . yes
O(3) C(13) 1.398(2) . . yes
O(4) C(17) 1.446(2) . . yes
O(4) C(18) 1.353(2) . . yes
O(5) C(18) 1.204(2) . . yes
O(6) C(29) 1.425(2) . . yes
N(1) C(3) 1.479(2) . . yes
N(1) C(4) 1.270(2) . . yes
N(2) C(19) 1.473(2) . . yes
N(2) C(20) 1.265(2) . . yes
C(1) C(4) 1.519(2) . . yes
C(1) C(8) 1.544(2) . . yes
C(2) C(3) 1.517(3) . . yes
C(3) C(13) 1.550(3) . . yes
C(4) C(5) 1.504(2) . . yes
C(5) C(6) 1.548(3) . . yes
C(5) C(9) 1.559(2) . . yes
C(6) C(7) 1.543(3) . . yes
C(7) C(8) 1.542(3) . . yes
C(8) C(9) 1.562(3) . . yes
C(8) C(12) 1.518(3) . . yes
C(9) C(10) 1.521(3) . . yes
C(9) C(11) 1.540(2) . . yes
C(13) C(14) 1.530(3) . . yes
C(14) C(15) 1.535(4) . . yes
C(14) C(16) 1.509(5) . . yes
C(17) C(20) 1.511(3) . . yes
C(17) C(24) 1.542(2) . . yes
C(18) C(19) 1.520(2) . . yes
C(19) C(29) 1.549(2) . . yes
C(20) C(21) 1.496(2) . . yes
C(21) C(22) 1.552(3) . . yes
C(21) C(25) 1.564(3) . . yes
C(22) C(23) 1.542(3) . . yes
C(23) C(24) 1.541(3) . . yes
C(24) C(25) 1.559(3) . . yes
C(24) C(28) 1.514(3) . . yes
C(25) C(26) 1.530(3) . . yes
C(25) C(27) 1.529(3) . . yes
C(29) C(30) 1.526(2) . . yes
C(30) C(31) 1.524(3) . . yes
C(30) C(32) 1.521(3) . . yes

loop_
_geom_contact_atom_site_label_1
_geom_contact_atom_site_label_2
_geom_contact_distance
_geom_contact_site_symmetry_1
_geom_contact_site_symmetry_2
_geom_contact_publ_flag
O(1) C(19) 3.339(3) . 1_655 ?
O(2) C(23) 3.499(3) . 2_646 ?
O(2) C(11) 3.516(2) . 2_645 ?
O(2) C(22) 3.540(3) . 2_646 ?
O(3) N(2) 2.807(2) . 1_655 ?
O(3) C(23) 3.441(2) . 2_646 ?
O(3) C(20) 3.514(3) . 1_655 ?
O(3) C(27) 3.545(3) . 2_646 ?
O(4) C(5) 3.509(3) . . ?
O(5) C(5) 3.586(3) . . ?
O(6) N(1) 2.835(2) . . ?
O(6) C(3) 3.428(3) . . ?
O(6) C(27) 3.516(3) . 2_546 ?
N(2) C(13) 3.425(3) . 1_455 ?
N(2) C(2) 3.588(3) . 1_455 ?

loop_
_geom_torsion_atom_site_label_1
_geom_torsion_atom_site_label_2
_geom_torsion_atom_site_label_3
_geom_torsion_atom_site_label_4
_geom_torsion
_geom_torsion_site_symmetry_1
_geom_torsion_site_symmetry_2
_geom_torsion_site_symmetry_3
_geom_torsion_site_symmetry_4
_geom_torsion_publ_flag
O(1) C(1) C(4) N(1) 34.8(2) . . . . yes
O(1) C(1) C(4) C(5) -134.3(1) . . . . yes
O(1) C(1) C(8) C(7) -161.2(1) . . . . yes
O(1) C(1) C(8) C(9) 94.0(2) . . . . yes
O(1) C(1) C(8) C(12) -35.3(2) . . . . yes
O(1) C(2) C(3) N(1) 32.6(2) . . . . yes
O(1) C(2) C(3) C(13) -92.8(2) . . . . yes
O(2) C(2) O(1) C(1) -172.0(2) . . . . yes
O(2) C(2) C(3) N(1) -145.1(2) . . . . yes
O(2) C(2) C(3) C(13) 89.5(2) . . . . yes
O(3) C(13) C(3) N(1) -172.4(1) . . . . yes
O(3) C(13) C(3) C(2) -45.4(2) . . . . yes
O(3) C(13) C(14) C(15) 65.6(3) . . . . yes
O(3) C(13) C(14) C(16) -59.3(2) . . . . yes
O(4) C(17) C(20) N(2) 33.6(2) . . . . yes
O(4) C(17) C(20) C(21) -134.7(1) . . . . yes
O(4) C(17) C(24) C(23) -161.3(2) . . . . yes
O(4) C(17) C(24) C(25) 93.6(2) . . . . yes
O(4) C(17) C(24) C(28) -35.9(2) . . . . yes
O(4) C(18) C(19) N(2) 26.0(2) . . . . yes
O(4) C(18) C(19) C(29) -100.8(2) . . . . yes
O(5) C(18) O(4) C(17) -169.7(2) . . . . yes
O(5) C(18) C(19) N(2) -150.8(2) . . . . yes
O(5) C(18) C(19) C(29) 82.4(2) . . . . yes
O(6) C(29) C(19) N(2) -61.0(2) . . . . yes
O(6) C(29) C(19) C(18) 67.8(2) . . . . yes
O(6) C(29) C(30) C(31) 55.2(2) . . . . yes
O(6) C(29) C(30) C(32) 177.8(2) . . . . yes
N(1) C(3) C(13) C(14) 65.4(2) . . . . yes
N(1) C(4) C(1) C(8) 156.2(2) . . . . yes
N(1) C(4) C(5) C(6) 130.7(2) . . . . yes
N(1) C(4) C(5) C(9) -123.3(2) . . . . yes
N(2) C(19) C(29) C(30) 170.4(1) . . . . yes
N(2) C(20) C(17) C(24) 156.1(2) . . . . yes
N(2) C(20) C(21) C(22) 130.8(2) . . . . yes
N(2) C(20) C(21) C(25) -123.1(2) . . . . yes
C(1) O(1) C(2) C(3) 10.2(2) . . . . yes
C(1) C(4) N(1) C(3) 7.1(2) . . . . yes
C(1) C(4) C(5) C(6) -60.9(2) . . . . yes
C(1) C(4) C(5) C(9) 45.1(2) . . . . yes
C(1) C(8) C(7) C(6) -68.3(2) . . . . yes
C(1) C(8) C(9) C(5) 50.5(1) . . . . yes
C(1) C(8) C(9) C(10) -67.7(2) . . . . yes
C(1) C(8) C(9) C(11) 167.4(1) . . . . yes
C(2) O(1) C(1) C(4) -41.7(2) . . . . yes
C(2) O(1) C(1) C(8) -155.8(1) . . . . yes
C(2) C(3) N(1) C(4) -40.4(2) . . . . yes
C(2) C(3) C(13) C(14) -167.6(2) . . . . yes
C(3) N(1) C(4) C(5) 173.6(2) . . . . yes
C(3) C(13) C(14) C(15) -170.4(2) . . . . yes
C(3) C(13) C(14) C(16) 64.8(2) . . . . yes
C(4) N(1) C(3) C(13) 86.3(2) . . . . yes
C(4) C(1) C(8) C(7) 80.3(2) . . . . yes
C(4) C(1) C(8) C(9) -24.4(2) . . . . yes
C(4) C(1) C(8) C(12) -153.8(1) . . . . yes
C(4) C(5) C(6) C(7) 71.9(2) . . . . yes
C(4) C(5) C(9) C(8) -57.1(1) . . . . yes
C(4) C(5) C(9) C(10) 61.9(2) . . . . yes
C(4) C(5) C(9) C(11) -176.4(1) . . . . yes
C(5) C(4) C(1) C(8) -12.9(2) . . . . yes
C(5) C(6) C(7) C(8) -4.5(2) . . . . yes
C(5) C(9) C(8) C(7) -55.0(1) . . . . yes
C(5) C(9) C(8) C(12) 178.1(1) . . . . yes
C(6) C(5) C(9) C(8) 52.3(1) . . . . yes
C(6) C(5) C(9) C(10) 171.3(1) . . . . yes
C(6) C(5) C(9) C(11) -67.0(2) . . . . yes
C(6) C(7) C(8) C(9) 38.0(2) . . . . yes
C(6) C(7) C(8) C(12) 166.3(1) . . . . yes
C(7) C(6) C(5) C(9) -30.7(2) . . . . yes
C(7) C(8) C(9) C(10) -173.1(1) . . . . yes
C(7) C(8) C(9) C(11) 62.0(2) . . . . yes
C(10) C(9) C(8) C(12) 59.9(2) . . . . yes
C(11) C(9) C(8) C(12) -65.0(2) . . . . yes
C(17) O(4) C(18) C(19) 13.3(2) . . . . yes
C(17) C(20) N(2) C(19) 4.8(2) . . . . yes
C(17) C(20) C(21) C(22) -61.4(2) . . . . yes
C(17) C(20) C(21) C(25) 44.7(2) . . . . yes
C(17) C(24) C(23) C(22) -68.8(2) . . . . yes
C(17) C(24) C(25) C(21) 50.9(2) . . . . yes
C(17) C(24) C(25) C(26) -67.3(2) . . . . yes
C(17) C(24) C(25) C(27) 168.1(2) . . . . yes
C(18) O(4) C(17) C(20) -41.0(2) . . . . yes
C(18) O(4) C(17) C(24) -155.7(2) . . . . yes
C(18) C(19) N(2) C(20) -34.5(2) . . . . yes
C(18) C(19) C(29) C(30) -60.9(2) . . . . yes
C(19) N(2) C(20) C(21) 170.5(2) . . . . yes
C(19) C(29) C(30) C(31) -177.4(2) . . . . yes
C(19) C(29) C(30) C(32) -54.8(2) . . . . yes
C(20) N(2) C(19) C(29) 94.1(2) . . . . yes
C(20) C(17) C(24) C(23) 79.7(2) . . . . yes
C(20) C(17) C(24) C(25) -25.4(2) . . . . yes
C(20) C(17) C(24) C(28) -154.8(2) . . . . yes
C(20) C(21) C(22) C(23) 71.1(2) . . . . yes
C(20) C(21) C(25) C(24) -57.2(2) . . . . yes
C(20) C(21) C(25) C(26) 61.9(2) . . . . yes
C(20) C(21) C(25) C(27) -175.3(2) . . . . yes
C(21) C(20) C(17) C(24) -12.2(2) . . . . yes
C(21) C(22) C(23) C(24) -3.4(2) . . . . yes
C(21) C(25) C(24) C(23) -54.9(2) . . . . yes
C(21) C(25) C(24) C(28) 178.5(2) . . . . yes
C(22) C(21) C(25) C(24) 53.0(2) . . . . yes
C(22) C(21) C(25) C(26) 172.1(2) . . . . yes
C(22) C(21) C(25) C(27) -65.1(2) . . . . yes
C(22) C(23) C(24) C(25) 37.5(2) . . . . yes
C(22) C(23) C(24) C(28) 165.9(2) . . . . yes
C(23) C(22) C(21) C(25) -31.8(2) . . . . yes
C(23) C(24) C(25) C(26) -173.1(2) . . . . yes
C(23) C(24) C(25) C(27) 62.3(2) . . . . yes
C(26) C(25) C(24) C(28) 60.3(2) . . . . yes
C(27) C(25) C(24) C(28) -64.2(2) . . . . yes
C(27) C(25) C(24) C(28) -64.2(2) . . . . yes
